data_1507887
loop_
_publ_author_name
'Li, Liang'
'Zhao, Mi-Na'
'Ren, Zhi-Hui'
'Li, Jian-Li'
'Guan, Zheng-Hui'

_publ_section_title
;
 Cu(OAc)2/TFA-promoted formal [3 + 3] cycloaddition/oxidation of enamines
 and enones for synthesis of multisubstituted aromatic amines.
;
_journal_issue 13
_journal_name_full 'Organic letters'
_journal_page_first 3506
_journal_page_last 3509
_journal_paper_doi 10.1021/ol3014733
_journal_volume 14
_journal_year 2012
_chemical_formula_sum 'C21 H25 N2 O4'
_chemical_formula_weight 369.43
_chemical_name_systematic
; 
 ? 
;
_space_group_IT_number 61
_symmetry_cell_setting orthorhombic
_symmetry_space_group_name_Hall '-P 2ac 2ab'
_symmetry_space_group_name_H-M 'P b c a'
_atom_sites_solution_hydrogens geom
_atom_sites_solution_primary direct
_atom_sites_solution_secondary difmap
_audit_creation_method SHELXL-97
_cell_angle_alpha 90.00
_cell_angle_beta 90.00
_cell_angle_gamma 90.00
_cell_formula_units_Z 8
_cell_length_a 12.321(4)
_cell_length_b 14.075(5)
_cell_length_c 23.143(8)
_cell_measurement_reflns_used 1503
_cell_measurement_temperature 296(2)
_cell_measurement_theta_max 18.40
_cell_measurement_theta_min 2.37
_cell_volume 4013(2)
_computing_cell_refinement 'Bruker SAINT'
_computing_data_collection 'Bruker APEX2'
_computing_data_reduction 'Bruker SAINT'
_computing_molecular_graphics 'Bruker SHELXTL'
_computing_publication_material 'Bruker SHELXTL'
_computing_structure_refinement 'SHELXL-97 (Sheldrick, 2008)'
_computing_structure_solution 'SHELXS-97 (Sheldrick, 2008)'
_diffrn_ambient_temperature 296(2)
_diffrn_measured_fraction_theta_full 1.000
_diffrn_measured_fraction_theta_max 1.000
_diffrn_measurement_device_type 'Bruker APEX-II CCD'
_diffrn_measurement_method '\f and \w scans'
_diffrn_radiation_monochromator graphite
_diffrn_radiation_source 'fine-focus sealed tube'
_diffrn_radiation_type MoK\a
_diffrn_radiation_wavelength 0.71073
_diffrn_reflns_av_R_equivalents 0.0673
_diffrn_reflns_av_sigmaI/netI 0.0523
_diffrn_reflns_limit_h_max 11
_diffrn_reflns_limit_h_min -14
_diffrn_reflns_limit_k_max 16
_diffrn_reflns_limit_k_min -14
_diffrn_reflns_limit_l_max 27
_diffrn_reflns_limit_l_min -25
_diffrn_reflns_number 19142
_diffrn_reflns_theta_full 25.10
_diffrn_reflns_theta_max 25.10
_diffrn_reflns_theta_min 1.76
_exptl_absorpt_coefficient_mu 0.085
_exptl_absorpt_correction_T_max 0.9854
_exptl_absorpt_correction_T_min 0.9688
_exptl_absorpt_correction_type none
_exptl_crystal_density_diffrn 1.223
_exptl_crystal_density_method 'not measured'
_exptl_crystal_F_000 1576
_exptl_crystal_size_max 0.38
_exptl_crystal_size_mid 0.31
_exptl_crystal_size_min 0.17
_refine_diff_density_max 0.442
_refine_diff_density_min -0.184
_refine_diff_density_rms 0.038
_refine_ls_extinction_method none
_refine_ls_goodness_of_fit_ref 1.035
_refine_ls_hydrogen_treatment mixed
_refine_ls_matrix_type full
_refine_ls_number_parameters 246
_refine_ls_number_reflns 3584
_refine_ls_number_restraints 0
_refine_ls_restrained_S_all 1.035
_refine_ls_R_factor_all 0.1055
_refine_ls_R_factor_gt 0.0568
_refine_ls_shift/su_max 0.000
_refine_ls_shift/su_mean 0.000
_refine_ls_structure_factor_coef Fsqd
_refine_ls_weighting_details 'calc w=1/[\s^2^(Fo^2^)+(0.0649P)^2^+0.5874P] where P=(Fo^2^+2Fc^2^)/3'
_refine_ls_weighting_scheme calc
_refine_ls_wR_factor_gt 0.1313
_refine_ls_wR_factor_ref 0.1583
_reflns_number_gt 2093
_reflns_number_total 3584
_reflns_threshold_expression >2sigma(I)
_cod_data_source_file ol3014733_si_004.cif
_cod_data_source_block xb5297_0m
_cod_depositor_comments
;
The following automatic conversions were performed:

'_symmetry_cell_setting' value 'Orthorhombic' changed to
'orthorhombic' according to
/home/saulius/struct/CIF-dictionaries/cif_core.dic dictionary named
'cif_core.dic' version 2.4.1 from 2010-06-29.

Automatic conversion script
Id: cif_fix_values 1891 2012-01-12 08:04:46Z andrius 

 Adding full bibliography for 1507885--1507887.cif.
;
_cod_original_sg_symbol_H-M Pbca
_cod_database_code 1507887

loop_
_symmetry_equiv_pos_as_xyz
'x, y, z'
'-x+1/2, -y, z+1/2'
'-x, y+1/2, -z+1/2'
'x+1/2, -y+1/2, -z'
'-x, -y, -z'
'x-1/2, y, -z-1/2'
'x, -y-1/2, z-1/2'
'-x-1/2, y-1/2, z'

loop_
_atom_site_label
_atom_site_type_symbol
_atom_site_fract_x
_atom_site_fract_y
_atom_site_fract_z
_atom_site_U_iso_or_equiv
_atom_site_adp_type
_atom_site_occupancy
_atom_site_symmetry_multiplicity
_atom_site_calc_flag
_atom_site_refinement_flags
N1 N -0.2549(2) 0.10646(17) 0.27378(12) 0.0670(7) Uani 1 1 d .
N2 N 0.31989(17) 0.28748(15) 0.39994(9) 0.0549(6) Uani 1 1 d .
O1 O -0.2160(2) 0.07286(19) 0.22968(11) 0.1017(8) Uani 1 1 d .
O2 O -0.35276(18) 0.11318(17) 0.28226(11) 0.0947(8) Uani 1 1 d .
O3 O 0.29126(15) 0.12874(13) 0.46052(8) 0.0654(6) Uani 1 1 d .
O4 O 0.11970(15) 0.09344(14) 0.48540(8) 0.0669(6) Uani 1 1 d .
C1 C -0.1814(2) 0.14203(17) 0.31875(12) 0.0527(7) Uani 1 1 d .
C2 C -0.0708(2) 0.14186(17) 0.30864(11) 0.0535(7) Uani 1 1 d .
H2 H -0.0428 0.1178 0.2743 0.064 Uiso 1 1 calc R
C3 C -0.0027(2) 0.17841(18) 0.35089(11) 0.0512(7) Uani 1 1 d .
H3 H 0.0719 0.1781 0.3447 0.061 Uiso 1 1 calc R
C4 C -0.0430(2) 0.21533(17) 0.40201(10) 0.0471(6) Uani 1 1 d .
C5 C -0.1549(2) 0.2116(2) 0.41103(12) 0.0608(8) Uani 1 1 d .
H5 H -0.1833 0.2341 0.4457 0.073 Uiso 1 1 calc R
C6 C -0.2246(2) 0.1754(2) 0.36974(12) 0.0624(8) Uani 1 1 d .
H6 H -0.2990 0.1736 0.3763 0.075 Uiso 1 1 calc R
C7 C 0.0292(2) 0.26024(19) 0.44864(11) 0.0528(7) Uani 1 1 d .
H7 H 0.0072 0.2330 0.4858 0.063 Uiso 1 1 calc R
C8 C 0.0095(2) 0.3676(2) 0.45217(12) 0.0644(8) Uani 1 1 d .
H8A H -0.0679 0.3799 0.4498 0.077 Uiso 1 1 calc R
H8B H 0.0349 0.3909 0.4892 0.077 Uiso 1 1 calc R
C9 C 0.0663(2) 0.42045(19) 0.40471(11) 0.0553(7) Uani 1 1 d .
C10 C 0.1613(2) 0.38850(18) 0.38571(11) 0.0523(7) Uani 1 1 d .
H10 H 0.1965 0.4216 0.3564 0.063 Uiso 1 1 calc R
C11 C 0.2129(2) 0.30277(18) 0.40929(10) 0.0485(7) Uani 1 1 d .
C12 C 0.14959(19) 0.23976(19) 0.44123(10) 0.0490(6) Uani 1 1 d .
C13 C 0.1953(2) 0.1526(2) 0.46204(11) 0.0529(7) Uani 1 1 d .
C14 C 0.1594(3) 0.0051(2) 0.50834(14) 0.0823(10) Uani 1 1 d .
H14A H 0.1974 -0.0289 0.4786 0.123 Uiso 1 1 calc R
H14B H 0.0994 -0.0323 0.5218 0.123 Uiso 1 1 calc R
H14C H 0.2079 0.0177 0.5399 0.123 Uiso 1 1 calc R
C15 C 0.0150(2) 0.5105(2) 0.38319(13) 0.0732(9) Uani 1 1 d .
H15A H 0.0587 0.5370 0.3529 0.110 Uiso 1 1 calc R
H15B H 0.0096 0.5553 0.4144 0.110 Uiso 1 1 calc R
H15C H -0.0563 0.4969 0.3685 0.110 Uiso 1 1 calc R
C16 C 0.38970(19) 0.34464(18) 0.36207(11) 0.0499(7) Uani 1 1 d .
H16 H 0.3731 0.4120 0.3682 0.060 Uiso 1 1 calc R
C17 C 0.3725(2) 0.3211(2) 0.29847(11) 0.0651(8) Uani 1 1 d .
H17A H 0.3857 0.2539 0.2922 0.078 Uiso 1 1 calc R
H17B H 0.2978 0.3343 0.2880 0.078 Uiso 1 1 calc R
C18 C 0.4480(3) 0.3788(2) 0.26018(13) 0.0810(10) Uani 1 1 d .
H18A H 0.4374 0.3605 0.2202 0.097 Uiso 1 1 calc R
H18B H 0.4304 0.4457 0.2638 0.097 Uiso 1 1 calc R
C19 C 0.5657(3) 0.3632(2) 0.27685(15) 0.0929(12) Uani 1 1 d .
H19A H 0.5858 0.2981 0.2683 0.111 Uiso 1 1 calc R
H19B H 0.6115 0.4047 0.2539 0.111 Uiso 1 1 calc R
C20 C 0.5854(2) 0.3828(2) 0.34041(15) 0.0819(10) Uani 1 1 d .
H20A H 0.5764 0.4502 0.3478 0.098 Uiso 1 1 calc R
H20B H 0.6595 0.3658 0.3501 0.098 Uiso 1 1 calc R
C21 C 0.5073(2) 0.3268(2) 0.37877(13) 0.0650(8) Uani 1 1 d .
H21A H 0.5230 0.2595 0.3754 0.078 Uiso 1 1 calc R
H21B H 0.5182 0.3451 0.4188 0.078 Uiso 1 1 calc R

loop_
_atom_site_aniso_label
_atom_site_aniso_U_11
_atom_site_aniso_U_22
_atom_site_aniso_U_33
_atom_site_aniso_U_23
_atom_site_aniso_U_13
_atom_site_aniso_U_12
N1 0.0569(18) 0.0596(15) 0.0845(19) 0.0048(14) -0.0153(15) -0.0089(13)
N2 0.0393(13) 0.0678(15) 0.0574(14) 0.0075(11) 0.0070(10) -0.0026(11)
O1 0.0880(19) 0.127(2) 0.0896(18) -0.0334(16) -0.0096(14) -0.0162(15)
O2 0.0536(15) 0.1064(18) 0.124(2) -0.0082(15) -0.0221(13) -0.0101(13)
O3 0.0465(12) 0.0718(13) 0.0779(13) 0.0151(10) -0.0064(10) 0.0034(10)
O4 0.0567(13) 0.0674(13) 0.0765(13) 0.0171(11) 0.0083(10) -0.0030(10)
C1 0.0477(16) 0.0468(15) 0.0635(18) 0.0089(13) -0.0046(14) -0.0016(12)
C2 0.0517(17) 0.0546(17) 0.0543(16) 0.0013(13) 0.0023(13) -0.0015(13)
C3 0.0387(15) 0.0607(17) 0.0541(16) 0.0025(14) 0.0049(12) 0.0022(12)
C4 0.0416(15) 0.0506(15) 0.0492(15) 0.0091(12) 0.0044(12) 0.0047(12)
C5 0.0442(17) 0.077(2) 0.0609(18) 0.0000(15) 0.0101(14) 0.0072(14)
C6 0.0373(15) 0.071(2) 0.079(2) 0.0046(16) 0.0015(15) 0.0010(13)
C7 0.0476(16) 0.0674(18) 0.0433(14) 0.0045(13) 0.0067(12) 0.0034(13)
C8 0.0592(18) 0.075(2) 0.0595(18) -0.0145(15) 0.0064(14) 0.0050(15)
C9 0.0585(18) 0.0590(17) 0.0484(16) -0.0091(13) -0.0036(14) 0.0048(14)
C10 0.0503(16) 0.0613(17) 0.0454(15) 0.0031(13) 0.0006(13) 0.0042(14)
C11 0.0467(16) 0.0583(17) 0.0405(14) -0.0043(12) -0.0022(12) -0.0015(13)
C12 0.0421(15) 0.0614(17) 0.0434(15) 0.0044(13) -0.0007(12) 0.0016(13)
C13 0.0491(17) 0.0650(18) 0.0446(15) 0.0004(13) -0.0027(13) -0.0048(14)
C14 0.081(2) 0.065(2) 0.101(2) 0.0201(19) 0.0096(19) -0.0001(17)
C15 0.074(2) 0.070(2) 0.075(2) -0.0064(17) -0.0052(17) 0.0198(16)
C16 0.0433(15) 0.0523(16) 0.0540(16) 0.0042(13) 0.0043(12) 0.0018(12)
C17 0.074(2) 0.0708(19) 0.0507(17) -0.0001(15) 0.0001(15) 0.0042(15)
C18 0.102(3) 0.080(2) 0.0611(19) 0.0098(17) 0.0193(19) 0.013(2)
C19 0.101(3) 0.078(2) 0.100(3) 0.021(2) 0.054(2) 0.008(2)
C20 0.055(2) 0.078(2) 0.112(3) 0.029(2) 0.0113(19) -0.0040(16)
C21 0.0512(18) 0.0719(19) 0.0720(19) 0.0150(16) -0.0022(14) -0.0044(14)

loop_
_atom_type_symbol
_atom_type_description
_atom_type_scat_dispersion_real
_atom_type_scat_dispersion_imag
_atom_type_scat_source
C C 0.0033 0.0016 'International Tables Vol C Tables 4.2.6.8 and 6.1.1.4'
H H 0.0000 0.0000 'International Tables Vol C Tables 4.2.6.8 and 6.1.1.4'
N N 0.0061 0.0033 'International Tables Vol C Tables 4.2.6.8 and 6.1.1.4'
O O 0.0106 0.0060 'International Tables Vol C Tables 4.2.6.8 and 6.1.1.4'

loop_
_geom_angle_atom_site_label_1
_geom_angle_atom_site_label_2
_geom_angle_atom_site_label_3
_geom_angle
O1 N1 O2 123.3(3)
O1 N1 C1 118.8(3)
O2 N1 C1 117.9(3)
C11 N2 C16 125.4(2)
C13 O4 C14 116.3(2)
C6 C1 C2 121.8(3)
C6 C1 N1 119.0(3)
C2 C1 N1 119.2(3)
C1 C2 C3 118.4(3)
C1 C2 H2 120.8
C3 C2 H2 120.8
C4 C3 C2 121.7(2)
C4 C3 H3 119.2
C2 C3 H3 119.2
C3 C4 C5 117.9(2)
C3 C4 C7 123.2(2)
C5 C4 C7 118.9(2)
C6 C5 C4 121.6(3)
C6 C5 H5 119.2
C4 C5 H5 119.2
C1 C6 C5 118.6(3)
C1 C6 H6 120.7
C5 C6 H6 120.7
C12 C7 C8 110.4(2)
C12 C7 C4 114.1(2)
C8 C7 C4 110.6(2)
C12 C7 H7 107.2
C8 C7 H7 107.2
C4 C7 H7 107.2
C9 C8 C7 112.1(2)
C9 C8 H8A 109.2
C7 C8 H8A 109.2
C9 C8 H8B 109.2
C7 C8 H8B 109.2
H8A C8 H8B 107.9
C10 C9 C8 119.1(2)
C10 C9 C15 123.2(3)
C8 C9 C15 117.7(2)
C9 C10 C11 122.4(2)
C9 C10 H10 118.8
C11 C10 H10 118.8
N2 C11 C12 121.9(2)
N2 C11 C10 119.5(2)
C12 C11 C10 118.6(2)
C11 C12 C13 120.2(2)
C11 C12 C7 119.0(2)
C13 C12 C7 120.5(2)
O3 C13 O4 120.2(2)
O3 C13 C12 127.0(2)
O4 C13 C12 112.8(2)
O4 C14 H14A 109.5
O4 C14 H14B 109.5
H14A C14 H14B 109.5
O4 C14 H14C 109.5
H14A C14 H14C 109.5
H14B C14 H14C 109.5
C9 C15 H15A 109.5
C9 C15 H15B 109.5
H15A C15 H15B 109.5
C9 C15 H15C 109.5
H15A C15 H15C 109.5
H15B C15 H15C 109.5
N2 C16 C21 108.4(2)
N2 C16 C17 112.1(2)
C21 C16 C17 110.0(2)
N2 C16 H16 108.7
C21 C16 H16 108.7
C17 C16 H16 108.7
C18 C17 C16 111.2(2)
C18 C17 H17A 109.4
C16 C17 H17A 109.4
C18 C17 H17B 109.4
C16 C17 H17B 109.4
H17A C17 H17B 108.0
C19 C18 C17 111.1(3)
C19 C18 H18A 109.4
C17 C18 H18A 109.4
C19 C18 H18B 109.4
C17 C18 H18B 109.4
H18A C18 H18B 108.0
C20 C19 C18 111.9(3)
C20 C19 H19A 109.2
C18 C19 H19A 109.2
C20 C19 H19B 109.2
C18 C19 H19B 109.2
H19A C19 H19B 107.9
C19 C20 C21 111.7(3)
C19 C20 H20A 109.3
C21 C20 H20A 109.3
C19 C20 H20B 109.3
C21 C20 H20B 109.3
H20A C20 H20B 108.0
C16 C21 C20 111.6(2)
C16 C21 H21A 109.3
C20 C21 H21A 109.3
C16 C21 H21B 109.3
C20 C21 H21B 109.3
H21A C21 H21B 108.0

loop_
_geom_bond_atom_site_label_1
_geom_bond_atom_site_label_2
_geom_bond_distance
N1 O1 1.223(3)
N1 O2 1.225(3)
N1 C1 1.468(3)
N2 C11 1.353(3)
N2 C16 1.468(3)
O3 C13 1.230(3)
O4 C13 1.361(3)
O4 C14 1.437(3)
C1 C6 1.377(4)
C1 C2 1.382(4)
C2 C3 1.388(3)
C2 H2 0.9300
C3 C4 1.384(3)
C3 H3 0.9300
C4 C5 1.396(3)
C4 C7 1.535(3)
C5 C6 1.382(4)
C5 H5 0.9300
C6 H6 0.9300
C7 C12 1.520(3)
C7 C8 1.533(4)
C7 H7 0.9800
C8 C9 1.500(4)
C8 H8A 0.9700
C8 H8B 0.9700
C9 C10 1.329(3)
C9 C15 1.502(4)
C10 C11 1.469(3)
C10 H10 0.9300
C11 C12 1.393(3)
C12 C13 1.433(4)
C14 H14A 0.9600
C14 H14B 0.9600
C14 H14C 0.9600
C15 H15A 0.9600
C15 H15B 0.9600
C15 H15C 0.9600
C16 C21 1.521(3)
C16 C17 1.524(4)
C16 H16 0.9800
C17 C18 1.520(4)
C17 H17A 0.9700
C17 H17B 0.9700
C18 C19 1.517(5)
C18 H18A 0.9700
C18 H18B 0.9700
C19 C20 1.516(5)
C19 H19A 0.9700
C19 H19B 0.9700
C20 C21 1.528(4)
C20 H20A 0.9700
C20 H20B 0.9700
C21 H21A 0.9700
C21 H21B 0.9700

loop_
_geom_torsion_atom_site_label_1
_geom_torsion_atom_site_label_2
_geom_torsion_atom_site_label_3
_geom_torsion_atom_site_label_4
_geom_torsion
O1 N1 C1 C6 -176.7(3)
O2 N1 C1 C6 4.2(4)
O1 N1 C1 C2 3.9(4)
O2 N1 C1 C2 -175.3(2)
C6 C1 C2 C3 -1.4(4)
N1 C1 C2 C3 178.1(2)
C1 C2 C3 C4 -0.6(4)
C2 C3 C4 C5 2.3(4)
C2 C3 C4 C7 -177.3(2)
C3 C4 C5 C6 -2.2(4)
C7 C4 C5 C6 177.5(2)
C2 C1 C6 C5 1.6(4)
N1 C1 C6 C5 -177.9(2)
C4 C5 C6 C1 0.2(4)
C3 C4 C7 C12 -14.1(3)
C5 C4 C7 C12 166.2(2)
C3 C4 C7 C8 111.0(3)
C5 C4 C7 C8 -68.7(3)
C12 C7 C8 C9 48.6(3)
C4 C7 C8 C9 -78.6(3)
C7 C8 C9 C10 -33.7(3)
C7 C8 C9 C15 149.5(2)
C8 C9 C10 C11 0.3(4)
C15 C9 C10 C11 176.9(2)
C16 N2 C11 C12 173.3(2)
C16 N2 C11 C10 -7.2(4)
C9 C10 C11 N2 -162.6(2)
C9 C10 C11 C12 16.9(4)
N2 C11 C12 C13 -4.2(4)
C10 C11 C12 C13 176.3(2)
N2 C11 C12 C7 -178.4(2)
C10 C11 C12 C7 2.1(3)
C8 C7 C12 C11 -34.1(3)
C4 C7 C12 C11 91.1(3)
C8 C7 C12 C13 151.8(2)
C4 C7 C12 C13 -83.0(3)
C14 O4 C13 O3 1.2(4)
C14 O4 C13 C12 -178.8(2)
C11 C12 C13 O3 8.5(4)
C7 C12 C13 O3 -177.4(2)
C11 C12 C13 O4 -171.5(2)
C7 C12 C13 O4 2.5(3)
C11 N2 C16 C21 160.9(2)
C11 N2 C16 C17 -77.5(3)
N2 C16 C17 C18 -178.3(2)
C21 C16 C17 C18 -57.5(3)
C16 C17 C18 C19 56.7(3)
C17 C18 C19 C20 -54.4(4)
C18 C19 C20 C21 53.1(4)
N2 C16 C21 C20 179.0(2)
C17 C16 C21 C20 56.1(3)
C19 C20 C21 C16 -54.3(4)
